data_4334652
loop_
_publ_author_name
'Li-Yi Zhang'
'Liang-Jin Xu'
'Xu Zhang'
'Jin-Yun Wang'
'Jia Li'
'Zhong-Ning Chen'

_publ_section_title
;
 Spectroscopic and Phosphorescent Modulation in Triphosphine-Supported
 PtAg2 Heterotrinuclear Alkynyl Complexes
;
_journal_name_full 'Inorganic Chemistry'
_journal_page_first 5167
_journal_page_last 5175
_journal_paper_doi 10.1021/ic4000457
_journal_volume 52
_journal_year 2013
_chemical_formula_sum 'C84 H80 Ag2 Cl6 O12 P6 Pt'
_chemical_formula_weight 2090.83
_chemical_name_systematic
; 
 ? 
;
_space_group_IT_number 14
_symmetry_cell_setting monoclinic
_symmetry_space_group_name_Hall '-P 2yn'
_symmetry_space_group_name_H-M 'P 1 21/n 1'
_atom_sites_solution_hydrogens geom
_atom_sites_solution_primary direct
_atom_sites_solution_secondary difmap
_audit_creation_method SHELXL-97
_cell_angle_alpha 90.00
_cell_angle_beta 95.843(13)
_cell_angle_gamma 90.00
_cell_formula_units_Z 2
_cell_length_a 12.257(5)
_cell_length_b 19.503(9)
_cell_length_c 19.168(9)
_cell_measurement_temperature 293(2)
_cell_volume 4558(4)
_computing_cell_refinement 'Bruker XSCANS'
_computing_data_collection 'Bruker XSCANS'
_computing_data_reduction 'Bruker SHELXTL'
_computing_molecular_graphics 'Bruker SHELXTL'
_computing_publication_material 'Bruker SHELXTL'
_computing_structure_refinement 'SHELXL-97 (Sheldrick, 1997)'
_computing_structure_solution 'SHELXS-97 (Sheldrick, 1990)'
_diffrn_ambient_temperature 293(2)
_diffrn_measured_fraction_theta_full 0.989
_diffrn_measured_fraction_theta_max 0.989
_diffrn_measurement_device_type 'Bruker P4'
_diffrn_measurement_method '\w scans'
_diffrn_radiation_monochromator graphite
_diffrn_radiation_source 'fine-focus sealed tube'
_diffrn_radiation_type MoK\a
_diffrn_radiation_wavelength 0.71073
_diffrn_reflns_av_R_equivalents 0.0718
_diffrn_reflns_av_sigmaI/netI 0.0846
_diffrn_reflns_limit_h_max 15
_diffrn_reflns_limit_h_min -15
_diffrn_reflns_limit_k_max 25
_diffrn_reflns_limit_k_min -25
_diffrn_reflns_limit_l_max 24
_diffrn_reflns_limit_l_min -24
_diffrn_reflns_number 39808
_diffrn_reflns_theta_full 27.50
_diffrn_reflns_theta_max 27.50
_diffrn_reflns_theta_min 2.07
_exptl_absorpt_coefficient_mu 2.293
_exptl_absorpt_correction_T_max 0.5509
_exptl_absorpt_correction_T_min 0.2204
_exptl_absorpt_correction_type multi-scan
_exptl_crystal_density_diffrn 1.523
_exptl_crystal_F_000 2088
_exptl_crystal_size_max 0.55
_exptl_crystal_size_mid 0.45
_exptl_crystal_size_min 0.40
_refine_diff_density_max 2.187
_refine_diff_density_min -1.932
_refine_diff_density_rms 0.292
_refine_ls_extinction_method none
_refine_ls_goodness_of_fit_ref 1.049
_refine_ls_hydrogen_treatment constr
_refine_ls_matrix_type full
_refine_ls_number_parameters 502
_refine_ls_number_reflns 10331
_refine_ls_number_restraints 82
_refine_ls_restrained_S_all 1.064
_refine_ls_R_factor_all 0.0645
_refine_ls_R_factor_gt 0.0522
_refine_ls_shift/su_max 0.001
_refine_ls_shift/su_mean 0.000
_refine_ls_structure_factor_coef Fsqd
_refine_ls_weighting_details 'calc w=1/[\s^2^(Fo^2^)+(0.0989P)^2^+0.0000P] where P=(Fo^2^+2Fc^2^)/3'
_refine_ls_weighting_scheme calc
_refine_ls_wR_factor_gt 0.1576
_refine_ls_wR_factor_ref 0.1866
_reflns_number_gt 7040
_reflns_number_total 10331
_reflns_threshold_expression >2sigma(I)
_cod_data_source_file ic4000457_si_002_05.cif
_cod_data_source_block 5_2CH2CL2_2H2O
_cod_database_code 4334652

loop_
_symmetry_equiv_pos_as_xyz
'x, y, z'
'-x+1/2, y+1/2, -z+1/2'
'-x, -y, -z'
'x-1/2, -y-1/2, z-1/2'

loop_
_atom_site_label
_atom_site_type_symbol
_atom_site_fract_x
_atom_site_fract_y
_atom_site_fract_z
_atom_site_U_iso_or_equiv
_atom_site_adp_type
_atom_site_occupancy
_atom_site_symmetry_multiplicity
_atom_site_calc_flag
_atom_site_refinement_flags
Pt1 Pt 0.0000 0.5000 0.5000 0.03224(13) Uani 1 2 d S
Ag1 Ag 0.13740(4) 0.44561(3) 0.39628(3) 0.04911(17) Uani 1 1 d .
Cl1 Cl 0.3543(3) 0.7656(2) 0.5588(4) 0.211(3) Uani 1 1 d D
P1 P 0.05502(13) 0.33392(8) 0.39230(9) 0.0396(4) Uani 1 1 d .
P2 P -0.06971(12) 0.39043(8) 0.51126(8) 0.0340(3) Uani 1 1 d .
P3 P 0.24367(12) 0.54873(8) 0.39996(9) 0.0410(4) Uani 1 1 d .
O1 O 0.3489(8) 0.5008(3) 0.9252(4) 0.100(3) Uani 1 1 d .
O2 O 0.3859(15) 0.7050(6) 0.5949(8) 0.389(19) Uani 1 1 d D
O3 O 0.3685(14) 0.7494(8) 0.4863(6) 0.341(14) Uani 1 1 d D
O4 O 0.4207(8) 0.8214(5) 0.5788(8) 0.284(10) Uani 1 1 d D
O5 O 0.2456(6) 0.7836(5) 0.5558(8) 0.235(7) Uani 1 1 d D
C1 C -0.0760(5) 0.3383(3) 0.4304(3) 0.0399(14) Uani 1 1 d .
H1A H -0.0990 0.2922 0.4409 0.048 Uiso 1 1 calc R
H1B H -0.1310 0.3576 0.3960 0.048 Uiso 1 1 calc R
C2 C -0.2140(5) 0.3972(3) 0.5253(3) 0.0403(14) Uani 1 1 d .
H2A H -0.2420 0.3515 0.5324 0.048 Uiso 1 1 calc R
H2B H -0.2538 0.4155 0.4830 0.048 Uiso 1 1 calc R
C3 C 0.0154(5) 0.2998(3) 0.3044(3) 0.0439(15) Uani 1 1 d .
C4 C 0.0289(9) 0.3395(5) 0.2471(5) 0.081(3) Uani 1 1 d .
H4B H 0.0571 0.3836 0.2529 0.097 Uiso 1 1 calc R
C5 C 0.0002(11) 0.3137(7) 0.1802(5) 0.114(4) Uani 1 1 d .
H5B H 0.0052 0.3420 0.1416 0.136 Uiso 1 1 calc R
C6 C -0.0350(8) 0.2477(6) 0.1697(5) 0.081(3) Uani 1 1 d .
H6A H -0.0482 0.2295 0.1248 0.097 Uiso 1 1 calc R
C7 C -0.0494(8) 0.2114(5) 0.2248(5) 0.089(3) Uani 1 1 d .
H7A H -0.0756 0.1669 0.2183 0.107 Uiso 1 1 calc R
C8 C -0.0278(7) 0.2357(4) 0.2926(4) 0.071(2) Uani 1 1 d .
H8A H -0.0426 0.2083 0.3302 0.085 Uiso 1 1 calc R
C9 C 0.1352(5) 0.2667(4) 0.4387(3) 0.0488(16) Uani 1 1 d .
C10 C 0.2470(6) 0.2706(5) 0.4438(4) 0.068(2) Uani 1 1 d .
H10A H 0.2803 0.3080 0.4247 0.082 Uiso 1 1 calc R
C11 C 0.3124(8) 0.2188(7) 0.4773(5) 0.099(4) Uani 1 1 d .
H11A H 0.3886 0.2210 0.4808 0.118 Uiso 1 1 calc R
C12 C 0.2570(12) 0.1629(6) 0.5057(5) 0.104(4) Uani 1 1 d .
H12A H 0.2979 0.1272 0.5274 0.125 Uiso 1 1 calc R
C13 C 0.1478(9) 0.1604(5) 0.5019(5) 0.088(3) Uani 1 1 d .
H13A H 0.1144 0.1243 0.5233 0.106 Uiso 1 1 calc R
C14 C 0.0845(7) 0.2090(4) 0.4678(4) 0.0612(19) Uani 1 1 d .
H14A H 0.0085 0.2049 0.4632 0.073 Uiso 1 1 calc R
C15 C -0.0035(5) 0.3327(3) 0.5770(3) 0.0486(16) Uani 1 1 d D
C16 C 0.1065(6) 0.3377(4) 0.5979(4) 0.071(2) Uani 1 1 d D
H16A H 0.1470 0.3728 0.5801 0.085 Uiso 1 1 calc R
C17 C 0.1574(9) 0.2922(5) 0.6444(5) 0.108(5) Uani 1 1 d D
H17A H 0.2324 0.2965 0.6569 0.130 Uiso 1 1 calc R
C18 C 0.1022(10) 0.2413(6) 0.6727(6) 0.125(6) Uani 1 1 d D
H18A H 0.1368 0.2121 0.7064 0.149 Uiso 1 1 calc R
C19 C -0.0056(10) 0.2341(5) 0.6502(5) 0.119(5) Uani 1 1 d D
H19A H -0.0442 0.1975 0.6668 0.142 Uiso 1 1 calc R
C20 C -0.0596(7) 0.2791(4) 0.6038(5) 0.075(2) Uani 1 1 d D
H20A H -0.1342 0.2735 0.5904 0.090 Uiso 1 1 calc R
C21 C 0.3916(5) 0.5432(3) 0.4070(3) 0.0505(16) Uani 1 1 d DU
C22 C 0.4617(5) 0.5872(4) 0.4469(4) 0.0601(19) Uani 1 1 d DU
H22A H 0.4331 0.6211 0.4739 0.072 Uiso 1 1 calc R
C23 C 0.5742(5) 0.5807(5) 0.4465(5) 0.077(2) Uani 1 1 d DU
H23A H 0.6212 0.6088 0.4750 0.093 Uiso 1 1 calc R
C24 C 0.6167(7) 0.5329(5) 0.4038(5) 0.085(3) Uani 1 1 d DU
H24A H 0.6912 0.5338 0.3984 0.103 Uiso 1 1 calc R
C25 C 0.5498(7) 0.4825(7) 0.3684(8) 0.133(5) Uani 1 1 d DU
H25A H 0.5786 0.4460 0.3450 0.159 Uiso 1 1 calc R
C26 C 0.4376(7) 0.4912(5) 0.3707(6) 0.091(3) Uani 1 1 d DU
H26A H 0.3906 0.4601 0.3463 0.109 Uiso 1 1 calc R
C27 C 0.2080(5) 0.6019(4) 0.3218(4) 0.0515(17) Uani 1 1 d .
C28 C 0.2676(7) 0.6591(5) 0.3083(5) 0.084(3) Uani 1 1 d .
H28A H 0.3300 0.6701 0.3378 0.100 Uiso 1 1 calc R
C29 C 0.2367(8) 0.6994(6) 0.2526(6) 0.115(4) Uani 1 1 d .
H29A H 0.2774 0.7383 0.2447 0.138 Uiso 1 1 calc R
C30 C 0.1472(9) 0.6839(8) 0.2081(6) 0.124(5) Uani 1 1 d .
H30A H 0.1265 0.7122 0.1700 0.149 Uiso 1 1 calc R
C31 C 0.0855(8) 0.6248(6) 0.2196(5) 0.087(3) Uani 1 1 d .
H31A H 0.0251 0.6129 0.1886 0.104 Uiso 1 1 calc R
C32 C 0.1169(7) 0.5847(5) 0.2781(4) 0.070(2) Uani 1 1 d .
H32A H 0.0761 0.5462 0.2875 0.085 Uiso 1 1 calc R
C33 C 0.0719(6) 0.5025(3) 0.6006(4) 0.0395(16) Uani 1 1 d .
C34 C 0.1160(6) 0.5050(3) 0.6587(4) 0.0426(16) Uani 1 1 d .
C35 C 0.1737(7) 0.5035(3) 0.7264(4) 0.0461(17) Uani 1 1 d .
C36 C 0.1845(7) 0.4442(4) 0.7649(4) 0.068(2) Uani 1 1 d .
H36A H 0.1521 0.4045 0.7456 0.082 Uiso 1 1 calc R
C37 C 0.2419(9) 0.4403(5) 0.8318(4) 0.090(3) Uani 1 1 d .
H37A H 0.2448 0.3993 0.8568 0.108 Uiso 1 1 calc R
C38 C 0.2938(9) 0.4979(4) 0.8601(5) 0.068(3) Uani 1 1 d .
C39 C 0.2842(12) 0.5585(5) 0.8237(5) 0.118(5) Uani 1 1 d .
H39A H 0.3167 0.5981 0.8433 0.142 Uiso 1 1 calc R
C40 C 0.2261(8) 0.5611(4) 0.7574(5) 0.077(3) Uani 1 1 d .
H40A H 0.2221 0.6024 0.7330 0.092 Uiso 1 1 calc R
C41 C 0.3574(11) 0.4401(6) 0.9659(5) 0.114(4) Uani 1 1 d .
H41A H 0.4000 0.4491 1.0097 0.171 Uiso 1 1 calc R
H41B H 0.3924 0.4051 0.9410 0.171 Uiso 1 1 calc R
H41C H 0.2854 0.4251 0.9745 0.171 Uiso 1 1 calc R
Cl2 Cl 0.5540(9) 0.4753(5) 0.8386(5) 0.338(5) Uani 1 1 d D
Cl3 Cl 0.7299(6) 0.5632(4) 0.8149(5) 0.277(4) Uani 1 1 d D
C42 C 0.6982(10) 0.4805(8) 0.8455(14) 0.236(12) Uani 1 1 d D
H42A H 0.7280 0.4454 0.8171 0.283 Uiso 1 1 calc R
H42B H 0.7286 0.4745 0.8938 0.283 Uiso 1 1 calc R
O6 O -0.0180(11) 0.4860(5) 0.0713(7) 0.159(4) Uani 1 1 d .

loop_
_atom_site_aniso_label
_atom_site_aniso_U_11
_atom_site_aniso_U_22
_atom_site_aniso_U_33
_atom_site_aniso_U_23
_atom_site_aniso_U_13
_atom_site_aniso_U_12
Pt1 0.0266(2) 0.0377(2) 0.0328(2) -0.00435(11) 0.00480(14) -0.00286(11)
Ag1 0.0477(3) 0.0447(3) 0.0581(3) -0.0116(2) 0.0209(3) -0.0098(2)
Cl1 0.092(2) 0.163(4) 0.375(8) -0.177(5) 0.007(3) -0.026(2)
P1 0.0373(8) 0.0392(9) 0.0426(9) -0.0070(7) 0.0059(7) -0.0017(7)
P2 0.0281(7) 0.0373(8) 0.0366(8) -0.0022(6) 0.0034(6) -0.0015(6)
P3 0.0309(8) 0.0465(9) 0.0468(9) -0.0007(7) 0.0095(7) -0.0044(7)
O1 0.141(8) 0.074(5) 0.070(5) -0.002(3) -0.056(5) 0.005(3)
O2 0.45(3) 0.28(2) 0.39(3) -0.17(2) -0.21(3) 0.14(2)
O3 0.40(3) 0.274(19) 0.38(2) -0.23(2) 0.16(2) -0.186(19)
O4 0.135(9) 0.213(13) 0.49(3) -0.196(16) -0.030(12) -0.058(9)
O5 0.098(7) 0.136(9) 0.48(2) -0.037(12) 0.062(10) -0.045(6)
C1 0.033(3) 0.037(3) 0.049(4) -0.005(3) -0.001(3) -0.002(3)
C2 0.030(3) 0.046(4) 0.045(4) 0.003(3) 0.006(3) -0.006(3)
C3 0.041(3) 0.046(4) 0.043(4) -0.006(3) 0.002(3) 0.015(3)
C4 0.123(8) 0.062(5) 0.057(5) -0.007(4) 0.004(5) 0.007(5)
C5 0.178(12) 0.117(10) 0.042(5) 0.012(6) -0.009(6) 0.030(9)
C6 0.082(6) 0.100(7) 0.057(6) -0.019(5) -0.013(5) 0.033(6)
C7 0.094(7) 0.087(7) 0.078(7) -0.040(6) -0.028(6) 0.008(6)
C8 0.084(6) 0.074(6) 0.052(5) -0.014(4) -0.007(4) -0.006(5)
C9 0.047(4) 0.057(4) 0.041(4) -0.015(3) -0.004(3) 0.013(3)
C10 0.050(4) 0.097(6) 0.058(5) -0.005(4) 0.002(4) 0.015(4)
C11 0.070(6) 0.148(11) 0.078(7) -0.022(7) 0.005(5) 0.054(7)
C12 0.140(11) 0.095(8) 0.074(7) 0.019(6) -0.003(7) 0.049(8)
C13 0.099(8) 0.061(5) 0.098(7) 0.011(5) -0.023(6) 0.028(5)
C14 0.072(5) 0.046(4) 0.063(5) 0.002(3) -0.007(4) 0.008(4)
C15 0.049(4) 0.049(4) 0.045(4) 0.000(3) -0.004(3) 0.008(3)
C16 0.066(5) 0.056(5) 0.085(6) -0.024(4) -0.024(5) 0.022(4)
C17 0.108(8) 0.100(8) 0.102(8) -0.039(7) -0.058(7) 0.068(7)
C18 0.177(14) 0.115(10) 0.077(7) 0.009(7) -0.011(8) 0.099(10)
C19 0.177(13) 0.091(8) 0.095(8) 0.055(6) 0.047(9) 0.048(8)
C20 0.083(6) 0.056(5) 0.087(6) 0.030(4) 0.017(5) 0.012(4)
C21 0.039(3) 0.064(4) 0.050(4) 0.006(3) 0.011(3) 0.007(3)
C22 0.033(3) 0.065(5) 0.081(5) 0.005(4) 0.001(3) 0.000(3)
C23 0.031(3) 0.091(6) 0.108(7) 0.012(5) -0.007(4) -0.003(4)
C24 0.041(4) 0.115(8) 0.104(7) 0.037(5) 0.022(4) 0.013(4)
C25 0.080(6) 0.181(11) 0.140(11) -0.064(8) 0.023(8) 0.046(7)
C26 0.066(5) 0.111(8) 0.097(8) -0.032(5) 0.018(6) 0.003(5)
C27 0.042(4) 0.061(4) 0.053(4) 0.007(3) 0.011(3) -0.008(3)
C28 0.048(4) 0.113(8) 0.089(7) 0.033(6) 0.000(4) -0.020(5)
C29 0.078(6) 0.150(11) 0.118(9) 0.087(8) 0.012(6) -0.041(7)
C30 0.079(7) 0.211(14) 0.082(7) 0.088(9) 0.007(6) -0.001(8)
C31 0.071(6) 0.137(9) 0.049(5) 0.026(5) -0.006(4) -0.011(6)
C32 0.059(5) 0.100(7) 0.052(5) -0.005(4) 0.005(4) -0.011(5)
C33 0.032(3) 0.054(4) 0.032(4) -0.005(2) 0.000(3) -0.003(2)
C34 0.037(4) 0.050(4) 0.040(4) -0.008(3) 0.000(3) 0.003(3)
C35 0.059(5) 0.041(4) 0.038(4) -0.008(3) 0.005(3) 0.001(3)
C36 0.088(6) 0.067(5) 0.045(4) -0.009(4) -0.019(4) -0.003(4)
C37 0.151(10) 0.071(6) 0.039(4) 0.003(4) -0.036(5) 0.011(6)
C38 0.092(7) 0.054(5) 0.051(5) -0.011(3) -0.019(5) 0.012(4)
C39 0.208(13) 0.067(6) 0.061(6) -0.014(5) -0.075(7) 0.003(7)
C40 0.103(7) 0.058(5) 0.060(5) -0.006(4) -0.034(5) 0.009(5)
C41 0.163(11) 0.106(9) 0.063(6) 0.002(6) -0.043(7) 0.021(8)
Cl2 0.367(13) 0.430(13) 0.221(9) -0.020(9) 0.047(9) 0.021(11)
Cl3 0.251(8) 0.260(8) 0.331(10) -0.067(7) 0.080(7) -0.060(7)
C42 0.095(13) 0.37(4) 0.24(3) 0.00(2) 0.002(15) 0.063(18)
O6 0.191(11) 0.095(6) 0.193(12) -0.033(6) 0.026(9) -0.019(6)

loop_
_atom_type_symbol
_atom_type_description
_atom_type_scat_dispersion_real
_atom_type_scat_dispersion_imag
_atom_type_scat_source
C C 0.0033 0.0016 'International Tables Vol C Tables 4.2.6.8 and 6.1.1.4'
H H 0.0000 0.0000 'International Tables Vol C Tables 4.2.6.8 and 6.1.1.4'
O O 0.0106 0.0060 'International Tables Vol C Tables 4.2.6.8 and 6.1.1.4'
P P 0.1023 0.0942 'International Tables Vol C Tables 4.2.6.8 and 6.1.1.4'
Cl Cl 0.1484 0.1585 'International Tables Vol C Tables 4.2.6.8 and 6.1.1.4'
Ag Ag -0.8971 1.1015 'International Tables Vol C Tables 4.2.6.8 and 6.1.1.4'
Pt Pt -1.7033 8.3905 'International Tables Vol C Tables 4.2.6.8 and 6.1.1.4'

loop_
_geom_angle_atom_site_label_1
_geom_angle_atom_site_label_2
_geom_angle_atom_site_label_3
_geom_angle
_geom_angle_site_symmetry_1
_geom_angle_site_symmetry_3
C33 Pt1 C33 180.000(1) 3_566 .
C33 Pt1 P2 86.44(17) 3_566 .
C33 Pt1 P2 93.56(17) . .
C33 Pt1 P2 93.56(17) 3_566 3_566
C33 Pt1 P2 86.44(17) . 3_566
P2 Pt1 P2 180.0 . 3_566
C33 Pt1 Ag1 115.32(19) 3_566 3_566
C33 Pt1 Ag1 64.68(19) . 3_566
P2 Pt1 Ag1 91.59(4) . 3_566
P2 Pt1 Ag1 88.41(4) 3_566 3_566
C33 Pt1 Ag1 64.68(19) 3_566 .
C33 Pt1 Ag1 115.32(19) . .
P2 Pt1 Ag1 88.41(4) . .
P2 Pt1 Ag1 91.59(4) 3_566 .
Ag1 Pt1 Ag1 180.0 3_566 .
P3 Ag1 P1 171.92(6) . .
P3 Ag1 Pt1 91.40(5) . .
P1 Ag1 Pt1 94.65(5) . .
O5 Cl1 O4 110.6(6) . .
O5 Cl1 O2 116.8(9) . .
O4 Cl1 O2 113.5(8) . .
O5 Cl1 O3 103.1(8) . .
O4 Cl1 O3 108.1(8) . .
O2 Cl1 O3 103.6(7) . .
C9 P1 C3 105.6(3) . .
C9 P1 C1 106.9(3) . .
C3 P1 C1 102.9(3) . .
C9 P1 Ag1 115.8(2) . .
C3 P1 Ag1 115.5(2) . .
C1 P1 Ag1 109.1(2) . .
C15 P2 C2 108.3(3) . .
C15 P2 C1 102.6(3) . .
C2 P2 C1 101.9(3) . .
C15 P2 Pt1 119.5(2) . .
C2 P2 Pt1 108.6(2) . .
C1 P2 Pt1 114.4(2) . .
C21 P3 C27 104.4(3) . .
C21 P3 C2 104.6(3) . 3_566
C27 P3 C2 105.1(3) . 3_566
C21 P3 Ag1 119.4(2) . .
C27 P3 Ag1 111.5(2) . .
C2 P3 Ag1 110.7(2) 3_566 .
C38 O1 C41 118.2(7) . .
P1 C1 P2 113.4(3) . .
P2 C2 P3 115.3(3) . 3_566
C4 C3 C8 117.4(7) . .
C4 C3 P1 119.4(6) . .
C8 C3 P1 123.2(6) . .
C3 C4 C5 119.8(9) . .
C6 C5 C4 121.6(10) . .
C7 C6 C5 117.4(9) . .
C6 C7 C8 123.3(10) . .
C3 C8 C7 120.2(9) . .
C10 C9 C14 119.3(7) . .
C10 C9 P1 119.0(6) . .
C14 C9 P1 121.7(5) . .
C9 C10 C11 121.0(9) . .
C10 C11 C12 117.0(9) . .
C13 C12 C11 121.5(9) . .
C12 C13 C14 121.6(10) . .
C13 C14 C9 119.5(8) . .
C16 C15 C20 117.3(7) . .
C16 C15 P2 120.9(5) . .
C20 C15 P2 121.6(5) . .
C17 C16 C15 121.0(9) . .
C18 C17 C16 121.9(10) . .
C17 C18 C19 117.5(10) . .
C18 C19 C20 122.1(10) . .
C19 C20 C15 120.0(9) . .
C26 C21 C22 118.0(7) . .
C26 C21 P3 117.7(6) . .
C22 C21 P3 124.3(5) . .
C23 C22 C21 120.1(7) . .
C24 C23 C22 120.1(8) . .
C23 C24 C25 121.5(8) . .
C26 C25 C24 115.3(9) . .
C21 C26 C25 124.2(9) . .
C32 C27 C28 120.2(8) . .
C32 C27 P3 118.1(6) . .
C28 C27 P3 121.7(6) . .
C29 C28 C27 120.7(8) . .
C28 C29 C30 120.9(9) . .
C29 C30 C31 119.9(9) . .
C32 C31 C30 118.6(9) . .
C27 C32 C31 119.8(9) . .
C34 C33 Pt1 178.3(6) . .
C33 C34 C35 175.4(7) . .
C36 C35 C40 115.7(8) . .
C36 C35 C34 121.6(6) . .
C40 C35 C34 122.7(6) . .
C35 C36 C37 123.4(8) . .
C38 C37 C36 119.1(8) . .
O1 C38 C39 116.2(7) . .
O1 C38 C37 124.3(8) . .
C39 C38 C37 119.4(8) . .
C38 C39 C40 120.3(9) . .
C39 C40 C35 122.0(8) . .
Cl2 C42 Cl3 106.3(7) . .

loop_
_geom_bond_atom_site_label_1
_geom_bond_atom_site_label_2
_geom_bond_distance
_geom_bond_site_symmetry_2
Pt1 C33 2.038(7) 3_566
Pt1 C33 2.038(7) .
Pt1 P2 2.3196(17) .
Pt1 P2 2.3196(17) 3_566
Pt1 Ag1 2.9318(10) 3_566
Pt1 Ag1 2.9318(10) .
Ag1 P3 2.3932(18) .
Ag1 P1 2.3987(19) .
Cl1 O5 1.374(7) .
Cl1 O4 1.388(7) .
Cl1 O2 1.405(9) .
Cl1 O3 1.453(9) .
P1 C9 1.816(7) .
P1 C3 1.830(7) .
P1 C1 1.832(6) .
P2 C15 1.818(6) .
P2 C2 1.821(6) .
P2 C1 1.849(6) .
P3 C21 1.807(6) .
P3 C27 1.839(7) .
P3 C2 1.845(6) 3_566
O1 C38 1.358(11) .
O1 C41 1.414(11) .
C2 P3 1.845(6) 3_566
C3 C4 1.367(11) .
C3 C8 1.369(10) .
C4 C5 1.390(13) .
C5 C6 1.366(15) .
C6 C7 1.298(14) .
C7 C8 1.383(11) .
C9 C10 1.365(10) .
C9 C14 1.426(10) .
C10 C11 1.404(13) .
C11 C12 1.422(16) .
C12 C13 1.335(15) .
C13 C14 1.351(11) .
C15 C16 1.371(7) .
C15 C20 1.379(7) .
C16 C17 1.363(8) .
C17 C18 1.347(9) .
C18 C19 1.355(9) .
C19 C20 1.371(8) .
C21 C26 1.382(8) .
C21 C22 1.388(7) .
C22 C23 1.386(7) .
C23 C24 1.377(8) .
C24 C25 1.409(9) .
C25 C26 1.390(8) .
C27 C32 1.368(10) .
C27 C28 1.371(11) .
C28 C29 1.348(12) .
C29 C30 1.353(14) .
C30 C31 1.407(15) .
C31 C32 1.390(12) .
C33 C34 1.188(10) .
C34 C35 1.413(10) .
C35 C36 1.372(10) .
C35 C40 1.396(10) .
C36 C37 1.401(11) .
C37 C38 1.375(12) .
C38 C39 1.373(12) .
C39 C40 1.393(11) .
Cl2 C42 1.762(9) .
Cl3 C42 1.771(10) .
